data_7127207
loop_
_publ_author_name
'Fishburn, Mitchell G.'
'Skelton, Dayne R.'
'Telfer, Shane G.'
'Wagner, Pawel'
'Richardson, Christopher'

_publ_section_title
;
 Second-order programming the synthesis of metal-organic frameworks.
;
_journal_issue 82
_journal_name_full 'Chemical communications (Cambridge, England)'
_journal_page_first 12355
_journal_page_last 12358
_journal_paper_doi 10.1039/d0cc05451h
_journal_volume 56
_journal_year 2020
_chemical_formula_moiety 'C51 H33 N3 O13 Zn4'
_chemical_formula_sum 'C51 H33 N3 O13 Zn4'
_chemical_formula_weight 1157.28
_chemical_name_common WUF-52
_chemical_properties_physical Moisture-sensitive
_space_group_crystal_system tetragonal
_space_group_IT_number 113
_space_group_name_Hall 'P -4 2ab'
_space_group_name_H-M_alt 'P -4 21 m'
_atom_sites_solution_hydrogens mixed
_atom_sites_solution_primary direct
_atom_sites_solution_secondary geom
_audit_creation_date 2020-08-06
_audit_creation_method
;
Olex2 1.2
(compiled 2018.05.29 svn.r3508 for OlexSys, GUI svn.r5506)
;
_audit_update_record
;
2020-08-06 deposited with the CCDC.	2020-09-09 downloaded from the CCDC.
;
_cell_angle_alpha 90
_cell_angle_beta 90
_cell_angle_gamma 90
_cell_formula_units_Z 2
_cell_length_a 17.2000(12)
_cell_length_b 17.2000(12)
_cell_length_c 17.2000(12)
_cell_measurement_reflns_used 6446
_cell_measurement_temperature 292(2)
_cell_measurement_theta_max 58.900
_cell_measurement_theta_min 5.752
_cell_volume 5088.4(6)
_computing_cell_refinement
;
CrystalClear-SM Expert 2.0 r16 (Rigaku, 2014)
;
_computing_data_collection
;
CrystalClear-SM Expert 2.0 r16 (Rigaku, 2014)
;
_computing_data_reduction
;
CrystalClear-SM Expert 2.0 r16 (Rigaku, 2014)
;
_computing_molecular_graphics 'Olex2 (Dolomanov et al., 2009)'
_computing_publication_material 'Olex2 (Dolomanov et al., 2009)'
_computing_structure_refinement 'ShelXL (Sheldrick, 2015)'
_computing_structure_solution 'ShelXS (Sheldrick, 2008)'
_diffrn_ambient_temperature 292
_diffrn_detector RX
_diffrn_detector_area_resol_mean 10.0000
_diffrn_measured_fraction_theta_full 0.991
_diffrn_measured_fraction_theta_max 0.991
_diffrn_measurement_details
;
scan:
	Number of images: 56
	           Slice: 20.0000 - 160.0000
	     Image width: 2.5000
	        Exp time: 60.0000
	   Rotation axis: Omega
	           Omega: 0.0000
	             Chi: 0.0000
	             Phi: 90.0000
	             XTD: 127.4000
	          2theta: 0.0000
scan:
	Number of images: 44
	           Slice: 102.0000 - 212.0000
	     Image width: 2.5000
	        Exp time: 60.0000
	   Rotation axis: Omega
	           Omega: 0.0000
	             Chi: 0.0000
	             Phi: 180.0000
	             XTD: 127.4000
	          2theta: 0.0000
scan:
	Number of images: 56
	           Slice: 20.0000 - 160.0000
	     Image width: 2.5000
	        Exp time: 60.0000
	   Rotation axis: Omega
	           Omega: 0.0000
	             Chi: 30.0000
	             Phi: 90.0000
	             XTD: 127.4000
	          2theta: 0.0000
scan:
	Number of images: 44
	           Slice: 102.0000 - 212.0000
	     Image width: 2.5000
	        Exp time: 60.0000
	   Rotation axis: Omega
	           Omega: 0.0000
	             Chi: 30.0000
	             Phi: 180.0000
	             XTD: 127.4000
	          2theta: 0.0000
;
_diffrn_measurement_device
;
Crystal Goniometer
;
_diffrn_measurement_device_type
;
Rigaku RAXIS conversion
;
_diffrn_measurement_method 'profile data from \w-scans'
_diffrn_measurement_specimen_support Fiber
_diffrn_orient_matrix_type FS_PROCESS
_diffrn_orient_matrix_UB_11 -0.022675
_diffrn_orient_matrix_UB_12 0.053530
_diffrn_orient_matrix_UB_13 -0.000134
_diffrn_orient_matrix_UB_21 0.013722
_diffrn_orient_matrix_UB_22 0.005672
_diffrn_orient_matrix_UB_23 -0.056207
_diffrn_orient_matrix_UB_31 -0.051742
_diffrn_orient_matrix_UB_32 -0.021954
_diffrn_orient_matrix_UB_33 -0.014848
_diffrn_radiation_monochromator Confocal
_diffrn_radiation_type CuK\a
_diffrn_radiation_wavelength 1.54178
_diffrn_reflns_av_R_equivalents 0.2457
_diffrn_reflns_av_unetI/netI 0.1933
_diffrn_reflns_Laue_measured_fraction_full 0.991
_diffrn_reflns_Laue_measured_fraction_max 0.991
_diffrn_reflns_limit_h_max 14
_diffrn_reflns_limit_h_min -15
_diffrn_reflns_limit_k_max 19
_diffrn_reflns_limit_k_min -16
_diffrn_reflns_limit_l_max 19
_diffrn_reflns_limit_l_min -19
_diffrn_reflns_number 28491
_diffrn_reflns_point_group_measured_fraction_full 0.992
_diffrn_reflns_point_group_measured_fraction_max 0.992
_diffrn_reflns_theta_full 58.900
_diffrn_reflns_theta_max 58.900
_diffrn_reflns_theta_min 5.752
_diffrn_source 'Rotating Anode'
_diffrn_source_current 40.0
_diffrn_source_power 2.0
_diffrn_source_voltage 50.0
_exptl_absorpt_coefficient_mu 1.346
_exptl_absorpt_correction_T_max 1.000
_exptl_absorpt_correction_T_min 0.421
_exptl_absorpt_correction_type multi-scan
_exptl_absorpt_process_details 'ABSCOR; Higashi, 1995'
_exptl_crystal_colour 'pale yellow'
_exptl_crystal_density_diffrn 0.755
_exptl_crystal_description chip
_exptl_crystal_F_000 1168
_exptl_crystal_size_max 0.1
_exptl_crystal_size_mid 0.1
_exptl_crystal_size_min 0.1
_refine_diff_density_max 0.572
_refine_diff_density_min -0.652
_refine_diff_density_rms 0.108
_refine_ls_abs_structure_details
;
 Flack x determined using 829 quotients [(I+)-(I-)]/[(I+)+(I-)]
 (Parsons, Flack and Wagner, Acta Cryst. B69 (2013) 249-259).
;
_refine_ls_abs_structure_Flack 0.37(4)
_refine_ls_extinction_method none
_refine_ls_goodness_of_fit_ref 1.088
_refine_ls_hydrogen_treatment constr
_refine_ls_matrix_type full
_refine_ls_number_parameters 154
_refine_ls_number_reflns 3824
_refine_ls_number_restraints 149
_refine_ls_restrained_S_all 1.104
_refine_ls_R_factor_all 0.1106
_refine_ls_R_factor_gt 0.1015
_refine_ls_shift/su_max 0.000
_refine_ls_shift/su_mean 0.000
_refine_ls_structure_factor_coef Fsqd
_refine_ls_weighting_details 'w=1/[\s^2^(Fo^2^)+(0.1179P)^2^] where P=(Fo^2^+2Fc^2^)/3'
_refine_ls_weighting_scheme calc
_refine_ls_wR_factor_gt 0.2332
_refine_ls_wR_factor_ref 0.2487
_reflns_Friedel_coverage 0.799
_reflns_Friedel_fraction_full 0.994
_reflns_Friedel_fraction_max 0.994
_reflns_number_gt 2884
_reflns_number_total 3824
_reflns_threshold_expression 'I > 2\s(I)'
_cod_data_source_file d0cc05451h3.cif
_cod_data_source_block WUF-52(ds1-83-1p-42(1)m)
_cod_depositor_comments 'Adding full bibliography for 7127207--7127208.cif.'
_cod_original_cell_volume 5088.4(8)
_cod_database_code 7127207
_shelx_shelxl_version_number 2017/1
_shelx_space_group_comment
;
The symmetry employed for this shelxl refinement is uniquely defined
by the following loop, which should always be used as a source of
symmetry information in preference to the above space-group names.
They are only intended as comments.
;
_shelx_estimated_absorpt_t_max 0.877
_shelx_estimated_absorpt_t_min 0.877
_olex2_refinement_description
;
1. Twinned data refinement
 Scales: 0.426(9)
 0.271(6) 0.303(6)
2. Fixed Uiso
 At 1.2 times of:
  All C(H) groups
3. Restrained distances
 N14-C12
 1.4 with sigma of 0.01
 N29-C27
 1.4 with sigma of 0.01
 C27-C30
 2.4 with sigma of 0.04
4. Restrained planarity
 C25, C26, C27, C28
 with sigma of 0.1
5. Uiso/Uaniso restraints and constraints
C7 \\sim C8 \\sim C9 \\sim C10 \\sim C11 \\sim C12 \\sim C13 \\sim C15 \\sim
C16 \\sim C17 \\sim C18 \\sim C19 \\sim C20 \\sim C21 \\sim C22 \\sim C24 \\sim
C25 \\sim C26 \\sim C27 \\sim C28 \\sim C30 \\sim C31 \\sim C32 \\sim O1 \\sim
O4 \\sim O5 \\sim O6 \\sim O23: within 1.7A with sigma of 0.01 and sigma for
terminal atoms of 0.02
6. Same fragment restrains
{C7, C8, C9, C10, C11} sigma for 1-2: 0.001, 1-3: 0.02
as
{C18, C19, C20, C21, C22}
{C7, C8, C9, C10, C11} sigma for 1-2: 0.001, 1-3: 0.02
as
{C24, C25, C26, C27, C28}
7. Others
 Fixed Sof: H12(0.5) N14(0.5) H14(0.5) C15(0.5) H15A(0.5) H15B(0.5) C16(0.5)
 C17(0.5) H17(0.5) C20(0.5) H20(0.5) C21(0.5) H21(0.5) N29(0.25) H29(0.25)
 C30(0.25) H30A(0.25) H30B(0.25) C31(0.25) C32(0.25) H32(0.25) H27(0.25)
 Fixed Uiso: N14(0.2) H14(0.2) C15(0.2) H15A(0.2) H15B(0.2) C16(0.2) C17(0.2)
 H17(0.2) N29(0.2) H29(0.2) C30(0.2) H30A(0.2) H30B(0.2) C31(0.2) C32(0.2)
 H32(0.2) H27(0.2)
 Fixed X: N14(0.61565) H14(0.61675) C15(0.63145) H15A(0.68515) H15B(0.627201)
 C16(0.58531) C17(0.550261) H17(0.523101) N29(0.607) H29(0.61275) C30(0.577649)
 H30A(0.56563) H30B(0.52763) C31(0.60381) C32(0.6386) H32(0.66555) H27(0.587)
 Fixed Y: N14(0.544479) H14(0.495449) C15(0.561151) H15A(0.54719)
 H15B(0.61695) C16(0.525391) C17(0.49154) H17(0.46531) N29(1.107) H29(1.101181)
 C30(1.18115) H30A(1.202769) H30B(1.16989) C31(1.24588) C32(1.29707)
 H32(1.336729) H27(1.087)
 Fixed Z: N14(0.702489) H14(0.69274) C15(0.78092) H15A(0.79102) H15B(0.78786)
 C16(0.83782) C17(0.88778) H17(0.926489) N29(1.158001) H29(1.10867)
 C30(1.17584) H30A(1.125161) H30B(1.199321) C31(1.21794) C32(1.25018)
 H32(1.275169) H27(1.16973)
8.a Aromatic/amide H refined with riding coordinates:
 C9(H9), C10(H10), C12(H12), C13(H13), C20(H20), C21(H21), C26(H26)
8.b Fitted hexagon refined as free rotating group:
 C8(C9,C10,C11,C12,C13)
;
_olex2_submission_special_instructions 'No special instructions were received'

loop_
_space_group_symop_operation_xyz
'x, y, z'
'-x, -y, z'
'y, -x, -z'
'-y, x, -z'
'-x+1/2, y+1/2, -z'
'x+1/2, -y+1/2, -z'
'-y+1/2, -x+1/2, z'
'y+1/2, x+1/2, z'

loop_
_atom_site_label
_atom_site_type_symbol
_atom_site_fract_x
_atom_site_fract_y
_atom_site_fract_z
_atom_site_U_iso_or_equiv
_atom_site_adp_type
_atom_site_occupancy
_atom_site_site_symmetry_order
_atom_site_calc_flag
_atom_site_refinement_flags_posn
_atom_site_refinement_flags_adp
_atom_site_refinement_flags_occupancy
_atom_site_disorder_assembly
_atom_site_disorder_group
O1 O 0.500000 1.000000 0.6279(15) 0.077(4) Uani 1 4 d S TU P . .
Zn2 Zn 0.43524(10) 0.93524(10) 0.56126(19) 0.0828(7) Uani 1 2 d S T P . .
Zn3 Zn 0.56549(11) 0.93451(11) 0.6921(2) 0.0906(9) Uani 1 2 d S T P . .
O4 O 0.4464(8) 0.8266(6) 0.5806(13) 0.133(4) Uani 1 1 d . U . . .
O5 O 0.5506(8) 0.8263(7) 0.6615(12) 0.133(5) Uani 1 1 d . U . . .
O6 O 0.5461(13) 0.9539(13) 0.7983(13) 0.165(9) Uani 1 2 d S TU P . .
C7 C 0.4986(11) 0.7934(7) 0.6201(18) 0.128(4) Uani 1 1 d D U . . .
C8 C 0.5030(8) 0.7052(4) 0.6143(10) 0.137(4) Uani 1 1 d D U . . .
C9 C 0.4418(8) 0.6646(5) 0.5807(10) 0.140(5) Uani 1 1 d DG U . . .
H9 H 0.403316 0.691166 0.553615 0.168 Uiso 1 1 calc R . . . .
C10 C 0.4381(8) 0.5841(5) 0.5876(12) 0.143(5) Uani 1 1 d DG U . . .
H10 H 0.397129 0.556920 0.565156 0.171 Uiso 1 1 calc R . . . .
C11 C 0.4956(9) 0.5444(4) 0.6281(13) 0.150(5) Uani 1 1 d DG U . . .
C12 C 0.5569(8) 0.5850(6) 0.6617(10) 0.155(5) Uani 1 1 d DG U . . .
H12 H 0.595361 0.558411 0.688778 0.186 Uiso 0.5 1 calc R . . A 2
C13 C 0.5606(7) 0.6655(6) 0.6548(10) 0.156(5) Uani 1 1 d G U . . .
H13 H 0.601549 0.692657 0.677238 0.187 Uiso 1 1 calc R . . . .
N14 N 0.615650 0.544479 0.702489 0.200 Uiso 0.5 1 d D . . B 1
H14 H 0.616750 0.495449 0.692740 0.200 Uiso 0.5 1 d . . . C 1
C15 C 0.631450 0.561151 0.780920 0.200 Uiso 0.5 1 d . U . B 1
H15A H 0.685150 0.547190 0.791020 0.200 Uiso 0.5 1 d . . . D 1
H15B H 0.627201 0.616950 0.787860 0.200 Uiso 0.5 1 d . . . E 1
C16 C 0.585310 0.525391 0.837820 0.200 Uiso 0.5 1 d . U . B 1
C17 C 0.550261 0.491540 0.887780 0.200 Uiso 0.5 1 d . U . B 1
H17 H 0.523101 0.465310 0.926489 0.200 Uiso 0.5 1 d . . . F 1
C18 C 0.500000 1.000000 0.8300(13) 0.165(9) Uani 1 4 d DS TU P G .
C19 C 0.500000 1.000000 0.9185(13) 0.169(9) Uani 1 4 d DS TU P . .
C20 C 0.476(3) 1.0672(11) 0.9564(11) 0.169(9) Uani 0.5 1 d D U . G -1
H20 H 0.459063 1.109974 0.927964 0.202 Uiso 0.5 1 calc R . . G -1
C21 C 0.478(3) 1.0701(11) 1.0372(11) 0.173(9) Uani 0.5 1 d D U . G -1
H21 H 0.465452 1.114327 1.065745 0.207 Uiso 0.5 1 calc R . . G -1
C22 C 0.500000 1.000000 1.0707(18) 0.182(9) Uani 1 4 d DS TU P . .
O23 O 0.5450(10) 1.0450(10) 1.4420(15) 0.150(7) Uani 1 2 d S TU P . .
C24 C 0.500000 1.000000 1.4055(12) 0.144(8) Uani 1 4 d DS TU P . .
C25 C 0.500000 1.000000 1.3171(11) 0.156(8) Uani 1 4 d DS TU P . .
C26 C 0.5497(5) 1.0497(5) 1.2771(10) 0.174(8) Uani 1 2 d DS TU P G .
H26 H 0.582211 1.082211 1.305484 0.208 Uiso 1 2 calc RS T P . .
C27 C 0.5526(4) 1.0526(4) 1.1964(10) 0.182(9) Uani 1 2 d DS TU P . .
C28 C 0.500000 1.000000 1.1649(18) 0.181(9) Uani 1 4 d DS TU P G .
N29 N 0.607000 1.107000 1.158001 0.200 Uiso 0.25 1 d DS T P G -1
H29 H 0.612750 1.101181 1.108669 0.200 Uiso 0.25 1 d . . . H -1
C30 C 0.577649 1.181150 1.175840 0.200 Uiso 0.25 1 d D U . G -1
H30A H 0.565630 1.202770 1.125160 0.200 Uiso 0.25 1 d . . . I -1
H30B H 0.527630 1.169891 1.199322 0.200 Uiso 0.25 1 d . . . J -1
C31 C 0.603810 1.245880 1.217941 0.200 Uiso 0.25 1 d . U . G -1
C32 C 0.638600 1.297070 1.250179 0.200 Uiso 0.25 1 d . U . G -1
H32 H 0.665550 1.336729 1.275169 0.200 Uiso 0.25 1 d . . . K -1
H27 H 0.587000 1.087000 1.169731 0.200 Uiso 0.5 2 d S T P L 1

loop_
_atom_site_aniso_label
_atom_site_aniso_U_11
_atom_site_aniso_U_22
_atom_site_aniso_U_33
_atom_site_aniso_U_23
_atom_site_aniso_U_13
_atom_site_aniso_U_12
O1 0.052(5) 0.052(5) 0.126(16) 0.000 0.000 0.003(8)
Zn2 0.0691(9) 0.0691(9) 0.110(2) -0.0013(10) -0.0013(10) 0.001(2)
Zn3 0.0777(10) 0.0777(10) 0.116(3) 0.0071(11) -0.0071(11) 0.011(2)
O4 0.091(7) 0.076(6) 0.232(13) 0.005(8) -0.004(8) 0.011(5)
O5 0.103(7) 0.076(6) 0.220(14) -0.017(8) -0.010(8) 0.004(6)
O6 0.206(12) 0.206(12) 0.084(12) -0.006(7) 0.006(7) 0.018(15)
C7 0.092(7) 0.071(6) 0.222(11) 0.002(8) 0.007(8) 0.008(6)
C8 0.115(7) 0.066(5) 0.229(11) -0.005(8) -0.014(9) 0.004(7)
C9 0.137(9) 0.065(6) 0.219(12) -0.023(9) -0.026(10) 0.011(8)
C10 0.141(10) 0.062(6) 0.227(12) 0.004(8) -0.007(10) -0.005(7)
C11 0.146(10) 0.068(7) 0.235(13) 0.012(9) -0.001(9) 0.007(8)
C12 0.151(10) 0.073(7) 0.240(13) 0.010(10) -0.023(11) 0.024(8)
C13 0.145(9) 0.078(7) 0.244(13) 0.003(10) -0.018(11) 0.009(9)
C18 0.211(13) 0.211(13) 0.071(13) 0.000 0.000 0.006(17)
C19 0.216(13) 0.216(13) 0.075(13) 0.000 0.000 0.002(18)
C20 0.219(15) 0.211(15) 0.076(13) -0.002(11) -0.005(10) -0.007(18)
C21 0.220(15) 0.211(15) 0.087(14) -0.001(11) -0.003(10) -0.010(18)
C22 0.218(13) 0.218(13) 0.110(16) 0.000 0.000 -0.021(18)
O23 0.170(10) 0.170(10) 0.111(14) 0.010(7) 0.010(7) -0.050(13)
C24 0.171(11) 0.171(11) 0.091(15) 0.000 0.000 -0.051(15)
C25 0.181(11) 0.181(11) 0.106(15) 0.000 0.000 -0.054(16)
C26 0.201(11) 0.201(11) 0.118(15) -0.014(7) -0.014(7) -0.050(16)
C27 0.212(12) 0.212(12) 0.123(15) -0.007(7) -0.007(7) -0.039(17)
C28 0.215(12) 0.215(12) 0.113(16) 0.000 0.000 -0.031(18)

loop_
_atom_type_symbol
_atom_type_description
_atom_type_scat_dispersion_real
_atom_type_scat_dispersion_imag
_atom_type_scat_source
C C 0.0181 0.0091 'International Tables Vol C Tables 4.2.6.8 and 6.1.1.4'
H H 0.0000 0.0000 'International Tables Vol C Tables 4.2.6.8 and 6.1.1.4'
N N 0.0311 0.0180 'International Tables Vol C Tables 4.2.6.8 and 6.1.1.4'
O O 0.0492 0.0322 'International Tables Vol C Tables 4.2.6.8 and 6.1.1.4'
Zn Zn -1.5491 0.6778 'International Tables Vol C Tables 4.2.6.8 and 6.1.1.4'

loop_
_geom_angle_atom_site_label_1
_geom_angle_atom_site_label_2
_geom_angle_atom_site_label_3
_geom_angle
_geom_angle_site_symmetry_1
_geom_angle_site_symmetry_3
_geom_angle_publ_flag
Zn2 O1 Zn2 108.0(13) 2_675 . ?
Zn3 O1 Zn2 109.58(8) 2_675 . ?
Zn3 O1 Zn2 109.58(8) . 2_675 ?
Zn3 O1 Zn2 109.58(8) . . ?
Zn3 O1 Zn2 109.58(8) 2_675 2_675 ?
Zn3 O1 Zn3 110.5(13) 2_675 . ?
O1 Zn2 Zn2 36.0(6) . 2_675 ?
O1 Zn2 O23 112.8(9) . 2_674 ?
O4 Zn2 O1 113.6(6) 8_455 . ?
O4 Zn2 O1 113.6(6) . . ?
O4 Zn2 Zn2 128.4(4) . 2_675 ?
O4 Zn2 Zn2 128.4(4) 8_455 2_675 ?
O4 Zn2 O4 99.6(9) 8_455 . ?
O4 Zn2 O23 108.2(8) 8_455 2_674 ?
O4 Zn2 O23 108.2(8) . 2_674 ?
O23 Zn2 Zn2 76.8(7) 2_674 2_675 ?
O1 Zn3 O5 108.9(6) . 7_665 ?
O1 Zn3 O5 108.9(6) . . ?
O5 Zn3 O5 100.2(9) . 7_665 ?
O6 Zn3 O1 110.3(11) . . ?
O6 Zn3 O5 114.0(8) . 7_665 ?
O6 Zn3 O5 114.0(8) . . ?
C7 O4 Zn2 127.5(12) . . ?
C7 O5 Zn3 131.8(11) . . ?
C18 O6 Zn3 130(2) . . ?
O4 C7 O5 126.7(12) . . ?
O4 C7 C8 116.9(17) . . ?
O5 C7 C8 116.3(16) . . ?
C9 C8 C7 119.4(10) . . ?
C9 C8 C13 120.0 . . ?
C13 C8 C7 119.6(11) . . ?
C8 C9 H9 120.0 . . ?
C10 C9 C8 120.0 . . ?
C10 C9 H9 120.0 . . ?
C9 C10 H10 120.0 . . ?
C11 C10 C9 120.0 . . ?
C11 C10 H10 120.0 . . ?
C10 C11 C11 124.0(17) . 2_665 ?
C10 C11 C12 120.0 . . ?
C12 C11 C11 115.2(19) . 2_665 ?
C11 C12 H12 120.0 . . ?
C11 C12 N14 120.0(9) . . ?
C13 C12 C11 120.0 . . ?
C13 C12 H12 120.0 . . ?
C13 C12 N14 120.0(9) . . ?
C8 C13 H13 120.0 . . ?
C12 C13 C8 120.0 . . ?
C12 C13 H13 120.0 . . ?
C12 N14 H14 113.7(6) . . ?
C15 N14 C12 120.9(7) . . ?
C15 N14 H14 112.512(1) . . ?
N14 C15 H15A 107.8 . . ?
N14 C15 H15B 107.782(1) . . ?
H15A C15 H15B 107.1 . . ?
C16 C15 N14 118.097(4) . . ?
C16 C15 H15A 107.779(2) . . ?
C16 C15 H15B 107.790(2) . . ?
C17 C16 C15 175.366(1) . . ?
C16 C17 C17 114.503(1) . 2_665 ?
C16 C17 H17 180.0 . . ?
C17 C17 H17 65.495(1) 2_665 . ?
O6 C18 O6 128(3) 2_675 . ?
O6 C18 C19 115.9(15) . . ?
O6 C18 C19 115.9(15) 2_675 . ?
C20 C19 C18 118.0(10) . . ?
C19 C20 H20 120.3 . . ?
C19 C20 C21 119.5(14) . . ?
C21 C20 H20 120.3 . . ?
C20 C21 H21 123.5 . . ?
C20 C21 C22 112.9(16) . . ?
C22 C21 H21 123.5 . . ?
C21 C22 C28 114.5(12) . . ?
C24 O23 Zn2 133.0(19) . 2_676 ?
O23 C24 O23 120(3) . 2_675 ?
O23 C24 C25 119.8(14) . . ?
O23 C24 C25 119.8(14) 2_675 . ?
C26 C25 C24 119.6(10) 2_675 . ?
C26 C25 C24 119.6(9) . . ?
C26 C25 C26 120.7(19) . 2_675 ?
C25 C26 H26 118.7 . . ?
C25 C26 C27 122.6(14) . . ?
C27 C26 H26 118.7 . . ?
C26 C27 C28 110.0(13) . . ?
C26 C27 N29 119.5(8) . . ?
C26 C27 H27 121.7(11) . . ?
C28 C27 N29 130.5(9) . . ?
C28 C27 H27 128.3(9) . . ?
N29 C27 H27 2.2(3) . . ?
C27 C28 C22 112.9(10) . . ?
C27 C28 C22 112.9(10) 2_675 . ?
C27 C28 C27 134(2) 2_675 . ?
C27 N29 H29 116.1(6) . . ?
C30 N29 C27 104.4(2) . . ?
C30 N29 H29 111.239(1) . . ?
N29 C30 H30A 103.193(4) . . ?
N29 C30 H30B 103.198(1) . . ?
H30A C30 H30B 105.171(3) . . ?
C31 C30 N29 135.881(1) . . ?
C31 C30 H30A 103.184(4) . . ?
C31 C30 H30B 103.186(3) . . ?
C32 C31 C30 168.788(1) . . ?
C31 C32 H32 179.986(3) . . ?

loop_
_geom_bond_atom_site_label_1
_geom_bond_atom_site_label_2
_geom_bond_distance
_geom_bond_site_symmetry_2
_geom_bond_publ_flag
O1 Zn2 1.948(16) 2_675 ?
O1 Zn2 1.948(16) . ?
O1 Zn3 1.939(15) . ?
O1 Zn3 1.939(15) 2_675 ?
Zn2 Zn2 3.151(5) 2_675 ?
Zn2 O4 1.908(11) . ?
Zn2 O4 1.908(11) 8_455 ?
Zn2 O23 2.11(3) 2_674 ?
Zn3 O5 1.950(12) . ?
Zn3 O5 1.950(12) 7_665 ?
Zn3 O6 1.89(2) . ?
O4 C7 1.26(2) . ?
O5 C7 1.28(2) . ?
O6 C18 1.25(3) . ?
C7 C8 1.521(12) . ?
C8 C9 1.3900 . ?
C8 C13 1.3900 . ?
C9 H9 0.9300 . ?
C9 C10 1.3900 . ?
C10 H10 0.9300 . ?
C10 C11 1.3900 . ?
C11 C11 1.533(13) 2_665 ?
C11 C12 1.3900 . ?
C12 H12 0.9300 . ?
C12 C13 1.3900 . ?
C12 N14 1.415(8) . ?
C13 H13 0.9300 . ?
N14 H14 0.86004(8) . ?
N14 C15 1.40567(9) . ?
C15 H15A 0.97003(6) . ?
C15 H15B 0.96990(6) . ?
C15 C16 1.40212(7) . ?
C16 C17 1.20035(6) . ?
C17 C17 1.75332(12) 2_665 ?
C17 H17 0.93008(5) . ?
C18 C19 1.522(12) . ?
C19 C20 1.3903(14) . ?
C20 H20 0.9300 . ?
C20 C21 1.3903(14) . ?
C21 H21 0.9300 . ?
C21 C22 1.3903(14) . ?
C22 C28 1.62(5) . ?
O23 C24 1.26(3) . ?
C24 C25 1.522(12) . ?
C25 C26 1.3902(14) 2_675 ?
C25 C26 1.3902(14) . ?
C26 H26 0.9300 . ?
C26 C27 1.3904(14) . ?
C27 C28 1.3905(14) . ?
C27 N29 1.478(9) . ?
C27 H27 0.953(10) . ?
N29 H29 0.86009(6) . ?
N29 C30 1.40556(9) . ?
C30 H30A 0.96999(6) . ?
C30 H30B 0.96994(4) . ?
C30 C31 1.40228(8) . ?
C31 C32 1.20031(7) . ?
C32 H32 0.93002(3) . ?

loop_
_geom_torsion_atom_site_label_1
_geom_torsion_atom_site_label_2
_geom_torsion_atom_site_label_3
_geom_torsion_atom_site_label_4
_geom_torsion
_geom_torsion_site_symmetry_1
_geom_torsion_site_symmetry_2
_geom_torsion_site_symmetry_3
_geom_torsion_site_symmetry_4
_geom_torsion_publ_flag
O1 Zn3 O6 C18 0.000(13) . . . . ?
Zn2 O4 C7 O5 7(4) . . . . ?
Zn2 O4 C7 C8 -169.0(16) . . . . ?
Zn2 O23 C24 O23 0.000(8) 2_676 . . 2_675 ?
Zn2 O23 C24 C25 180.000(5) 2_676 . . . ?
Zn3 O5 C7 O4 9(4) . . . . ?
Zn3 O5 C7 C8 -175.3(15) . . . . ?
Zn3 O6 C18 O6 0.00(2) . . . 2_675 ?
Zn3 O6 C18 C19 180.000(12) . . . . ?
O4 C7 C8 C9 -13(3) . . . . ?
O4 C7 C8 C13 178.3(18) . . . . ?
O5 Zn3 O6 C18 -122.9(6) . . . . ?
O5 Zn3 O6 C18 122.9(6) 7_665 . . . ?
O5 C7 C8 C9 170.0(18) . . . . ?
O5 C7 C8 C13 2(3) . . . . ?
O6 C18 C19 C20 155(2) . . . . ?
O6 C18 C19 C20 -25(2) 2_675 . . . ?
C7 C8 C9 C10 -168(2) . . . . ?
C7 C8 C13 C12 168(2) . . . . ?
C8 C9 C10 C11 0.0 . . . . ?
C9 C8 C13 C12 0.0 . . . . ?
C9 C10 C11 C11 -169.7(15) . . . 2_665 ?
C9 C10 C11 C12 0.0 . . . . ?
C10 C11 C12 C13 0.0 . . . . ?
C10 C11 C12 N14 -179.6(16) . . . . ?
C11 C11 C12 C13 170.6(11) 2_665 . . . ?
C11 C11 C12 N14 -9.0(15) 2_665 . . . ?
C11 C12 C13 C8 0.0 . . . . ?
C11 C12 N14 C15 -121.8(10) . . . . ?
C12 N14 C15 C16 83.6(7) . . . . ?
C13 C8 C9 C10 0.0 . . . . ?
C13 C12 N14 C15 58.6(14) . . . . ?
N14 C12 C13 C8 179.6(16) . . . . ?
C18 C19 C20 C21 -178(4) . . . . ?
C19 C20 C21 C22 -4(7) . . . . ?
C20 C21 C22 C28 -178(3) . . . . ?
C21 C22 C28 C27 117(2) . . . 2_675 ?
C21 C22 C28 C27 -63(2) . . . . ?
O23 C24 C25 C26 0.000(2) 2_675 . . 2_675 ?
O23 C24 C25 C26 180.000(2) 2_675 . . . ?
O23 C24 C25 C26 0.000(3) . . . . ?
O23 C24 C25 C26 180.000(2) . . . 2_675 ?
C24 C25 C26 C27 180.000(3) . . . . ?
C25 C26 C27 C28 0.000(4) . . . . ?
C25 C26 C27 N29 180.000(2) . . . . ?
C26 C25 C26 C27 0.000(3) 2_675 . . . ?
C26 C27 C28 C22 180.000(4) . . . . ?
C26 C27 C28 C27 0.000(5) . . . 2_675 ?
C26 C27 N29 C30 -67.64(15) . . . . ?
C27 N29 C30 C31 116.0(6) . . . . ?
C28 C27 N29 C30 112.36(15) . . . . ?
N29 C27 C28 C22 0.000(5) . . . . ?
N29 C27 C28 C27 180.000(2) . . . 2_675 ?
N29 C30 C31 C32 30.344(9) . . . . ?

loop_
_twin_individual_id
_twin_individual_mass_fraction_refined
1 0.426(9)
2 0.271(6)
3 0.303(6)
